data_9010974
loop_
_publ_author_name
'Ito, T.'
'Morimoto, N.'
'Sadanaga, R.'

_publ_section_title
;
 The crystal structure of realgar
 locality: Saimoko, Japan
;
_journal_name_full 'Acta Crystallographica'
_journal_page_first 775
_journal_page_last 782
_journal_volume 5
_journal_year 1952
_chemical_formula_sum 'As S'
_chemical_name_mineral Realgar
_space_group_IT_number 14
_symmetry_space_group_name_Hall '-P 2yn'
_symmetry_space_group_name_H-M 'P 1 21/n 1'
_cell_angle_alpha 90
_cell_angle_beta 106.62
_cell_angle_gamma 90
_cell_length_a 9.27
_cell_length_b 13.50
_cell_length_c 6.56
_cell_formula_units_Z 16
_cell_volume 786.654
_exptl_crystal_density_diffrn 3.613
_cod_database_code 9010974

loop_
_symmetry_equiv_pos_as_xyz
x,y,z
1/2+x,1/2-y,1/2+z
1/2-x,1/2+y,1/2-z
-x,-y,-z

loop_
_atom_site_label
_atom_site_fract_x
_atom_site_fract_y
_atom_site_fract_z
_atom_site_U_iso_or_equiv
As1 0.11800 0.02400 -0.24100 0.01646
As2 0.42500 -0.14000 -0.14200 0.01646
As3 0.31800 -0.12700 0.18100 0.01646
As4 0.03800 -0.16100 -0.29000 0.01646
S1 0.34600 0.00800 -0.29500 0.01646
S2 0.21300 0.02400 0.12000 0.01646
S3 0.24500 -0.22500 -0.36300 0.01646
S4 0.11500 -0.21500 0.04800 0.01646

_journal_paper_doi 10.1107/S0365110X52002112
_database_code_amcsd 0009149

loop_
_cod_related_entry_id
_cod_related_entry_database
_cod_related_entry_code
1 AMCSD 0009149
2 AMCSD 0011671

loop_
_citation_author_citation_id
_citation_author_name
2 'Wyckoff, R. W. G.'

loop_
_citation_id
_citation_coordinate_linkage
_citation_title
_citation_country
_citation_page_first
_citation_page_last
_citation_year
_citation_journal_abbrev
_citation_journal_volume
_citation_journal_issue
_citation_journal_id_ASTM
_citation_journal_id_ISSN
_citation_book_title
_citation_book_publisher
_citation_book_publisher_city
_citation_book_id_ISBN
_citation_special_details
2 yes
;Crystal Structures
;
US 85 237 1963 'Crystal Structures' 1 . . . . 'Interscience Publishers' 'New York, London, Sydney' .
;The Wyckoff, R. W. G. book contains republication of the atomic coordinates
of this structure.
;
